data_7231912
loop_
_publ_author_name
'Beheshti, Azizolla'
'Mousavi Fard, Elham Sadat'
'Kubicki, Maciej'
'Mayer, Peter'
'Abrahams, Carmel T.'
'Razatofighi, Seyedeh Elham'

_publ_section_title
;
 Design, synthesis and characterization of copper-based coordination
 compounds with bidentate (N,N and N,O) ligands: reversible uptake of
 iodine, dye adsorption and assessment of their antibacterial properties
;
_journal_issue 2
_journal_name_full CrystEngComm
_journal_page_first 251
_journal_paper_doi 10.1039/C8CE01348A
_journal_volume 21
_journal_year 2019
_chemical_formula_moiety 'C30 H40 Cu2 I2 N10'
_chemical_formula_sum 'C30 H40 Cu2 I2 N10'
_chemical_formula_weight 921.60
_space_group_crystal_system monoclinic
_space_group_IT_number 14
_space_group_name_Hall '-P 2yn'
_space_group_name_H-M_alt 'P 1 21/n 1'
_symmetry_space_group_name_Hall '-P 2yn'
_symmetry_space_group_name_H-M 'P 1 21/n 1'
_atom_sites_solution_hydrogens geom
_atom_sites_solution_primary dual
_audit_creation_date 2018-03-08
_audit_creation_method
;
Olex2 1.2
(compiled 2017.08.10 svn.r3461 for OlexSys, GUI svn.r5381)
;
_audit_update_record
;
2018-03-20 deposited with the CCDC.
2018-11-06 downloaded from the CCDC.
;
_cell_angle_alpha 90
_cell_angle_beta 93.305(2)
_cell_angle_gamma 90
_cell_formula_units_Z 4
_cell_length_a 15.8546(3)
_cell_length_b 11.2212(2)
_cell_length_c 19.1473(4)
_cell_measurement_reflns_used 8518
_cell_measurement_temperature 130.01(10)
_cell_measurement_theta_max 75.4880
_cell_measurement_theta_min 3.6970
_cell_volume 3400.79(11)
_computing_cell_refinement 'CrysAlisPro 1.171.38.43 (Rigaku OD, 2015)'
_computing_data_collection 'CrysAlisPro 1.171.38.43 (Rigaku OD, 2015)'
_computing_data_reduction 'CrysAlisPro 1.171.38.43 (Rigaku OD, 2015)'
_computing_molecular_graphics 'Olex2 (Dolomanov et al., 2009)'
_computing_publication_material 'Olex2 (Dolomanov et al., 2009)'
_computing_structure_refinement 'ShelXL (Sheldrick, 2015)'
_computing_structure_solution 'ShelXT (Sheldrick, 2015)'
_diffrn_ambient_environment N~2~
_diffrn_ambient_temperature 130.01(10)
_diffrn_detector 'CCD plate'
_diffrn_detector_area_resol_mean 10.3309
_diffrn_detector_type Atlas
_diffrn_measured_fraction_theta_full 0.999
_diffrn_measured_fraction_theta_max 0.972
_diffrn_measurement_details
;
List of Runs (angles in degrees, time in seconds):

  # Type    Start    End  Width  t~exp~   \w     \q     \k     \f   Frames
#--------------------------------------------------------------------------
  1  \w    -62.00  30.00   1.00    5.00    --  -41.95  38.00-180.00   92
  2  \w     14.00  48.00   1.00    5.00    --   41.95-125.00   0.00   34
  3  \w     29.00 106.00   1.00   10.00    --  109.44 -95.00  60.00   77
  4  \w     28.00  78.00   1.00   10.00    --  109.44 -95.00 150.00   50
  5  \w     90.00 148.00   1.00   10.00    --  109.44  30.00 120.00   58
  6  \w     84.00 134.00   1.00   10.00    --  109.44 125.00  90.00   50
  7  \w     85.00 131.00   1.00   10.00    --  109.44 125.00 -30.00   46
  8  \w     80.00 154.00   1.00   10.00    --  109.44 125.00 -60.00   74
  9  \w     38.00 126.00   1.00   10.00    --  109.44 -45.00 -90.00   88
 10  \w   -115.00 -12.00   1.00    5.00    --  -41.95 -77.00  30.00  103
;
_diffrn_measurement_device 'four-circle diffractometer'
_diffrn_measurement_device_type 'SuperNova, Single source at offset, Atlas'
_diffrn_measurement_method '\w scans'
_diffrn_orient_matrix_type 'CrysAlisPro convention (1999,Acta A55,543-557)'
_diffrn_orient_matrix_UB_11 0.0034949000
_diffrn_orient_matrix_UB_12 -0.0597944000
_diffrn_orient_matrix_UB_13 0.0724924000
_diffrn_orient_matrix_UB_21 -0.0549437000
_diffrn_orient_matrix_UB_22 0.1007551000
_diffrn_orient_matrix_UB_23 0.0278834000
_diffrn_orient_matrix_UB_31 -0.0802042000
_diffrn_orient_matrix_UB_32 -0.0716745000
_diffrn_orient_matrix_UB_33 -0.0215227000
_diffrn_radiation_monochromator mirror
_diffrn_radiation_probe x-ray
_diffrn_radiation_type CuK\a
_diffrn_radiation_wavelength 1.54184
_diffrn_reflns_av_R_equivalents 0.0404
_diffrn_reflns_av_unetI/netI 0.0400
_diffrn_reflns_Laue_measured_fraction_full 0.999
_diffrn_reflns_Laue_measured_fraction_max 0.972
_diffrn_reflns_limit_h_max 18
_diffrn_reflns_limit_h_min -19
_diffrn_reflns_limit_k_max 12
_diffrn_reflns_limit_k_min -14
_diffrn_reflns_limit_l_max 21
_diffrn_reflns_limit_l_min -24
_diffrn_reflns_number 13284
_diffrn_reflns_point_group_measured_fraction_full 0.999
_diffrn_reflns_point_group_measured_fraction_max 0.972
_diffrn_reflns_theta_full 68.000
_diffrn_reflns_theta_max 75.712
_diffrn_reflns_theta_min 3.521
_diffrn_source 'micro-focus sealed X-ray tube'
_diffrn_source_type 'SuperNova (Cu) X-ray Source'
_exptl_absorpt_coefficient_mu 16.090
_exptl_absorpt_correction_T_max 1.00000
_exptl_absorpt_correction_T_min 0.04293
_exptl_absorpt_correction_type multi-scan
_exptl_absorpt_process_details
;
CrysAlisPro 1.171.38.43 (Rigaku Oxford Diffraction, 2015)
Empirical absorption correction using spherical harmonics,
 implemented in SCALE3 ABSPACK scaling algorithm.
;
_exptl_crystal_colour colourless
_exptl_crystal_density_diffrn 1.800
_exptl_crystal_description block
_exptl_crystal_F_000 1816
_refine_diff_density_max 1.568
_refine_diff_density_min -1.492
_refine_diff_density_rms 0.200
_refine_ls_extinction_method none
_refine_ls_goodness_of_fit_ref 1.114
_refine_ls_hydrogen_treatment constr
_refine_ls_matrix_type full
_refine_ls_number_parameters 405
_refine_ls_number_reflns 6858
_refine_ls_number_restraints 0
_refine_ls_restrained_S_all 1.114
_refine_ls_R_factor_all 0.0577
_refine_ls_R_factor_gt 0.0475
_refine_ls_shift/su_max 0.001
_refine_ls_shift/su_mean 0.000
_refine_ls_structure_factor_coef Fsqd
_refine_ls_weighting_details 'w=1/[\s^2^(Fo^2^)+(0.0689P)^2^+23.4770P] where P=(Fo^2^+2Fc^2^)/3'
_refine_ls_weighting_scheme calc
_refine_ls_wR_factor_gt 0.1335
_refine_ls_wR_factor_ref 0.1429
_reflns_Friedel_coverage 0.000
_reflns_number_gt 6117
_reflns_number_total 6858
_reflns_threshold_expression 'I > 2\s(I)'
_cod_data_source_file c8ce01348a2.cif
_cod_data_source_block ba68
_cod_depositor_comments 'Adding full bibliography for 7231912--7231914.cif.'
_cod_database_code 7231912
_shelx_shelxl_version_number 2018/1
_chemical_oxdiff_formula 'C10 H10 N8Cu1'
_chemical_oxdiff_usercomment 'BA68 colourless block in oil at 130K'
_shelx_space_group_comment
;
The symmetry employed for this shelxl refinement is uniquely defined
by the following loop, which should always be used as a source of
symmetry information in preference to the above space-group names.
They are only intended as comments.
;
_reflns_odcompleteness_completeness 99.77
_reflns_odcompleteness_iscentric 1
_reflns_odcompleteness_theta 68.13
_olex2_refinement_description
;
1. Fixed Uiso
 At 1.2 times of:
  All C(H) groups, All C(H,H) groups
 At 1.5 times of:
  All C(H,H,H) groups
2.a Secondary CH2 refined with riding coordinates:
 C00P(H00A,H00B), C00R(H00C,H00D), C00V(H00E,H00F), C00Z(H00L,H00N)
2.b Aromatic/amide H refined with riding coordinates:
 C00J(H00J), C00K(H00K), C00M(H00M), C00S(H00S), C00T(H00T), C00W(H00W),
 C011(H011), C013(H013)
2.c Idealised Me refined as rotating group:
 C00Y(H00G,H00H,H00I), C010(H01A,H01B,H01C), C012(H01D,H01E,H01F), C014(H01G,
 H01H,H01I), C015(H01J,H01K,H01L), C016(H01M,H01N,H01O), C017(H01P,H01Q,H01R),
 C018(H01S,H01T,H01U)
;
_olex2_submission_special_instructions 'No special instructions were received'
_oxdiff_exptl_absorpt_empirical_details
;
Empirical correction (ABSPACK) includes:
- Absorption correction using spherical harmonics
- Frame scaling
;
_oxdiff_exptl_absorpt_empirical_full_max 14.581
_oxdiff_exptl_absorpt_empirical_full_min 0.300

loop_
_space_group_symop_operation_xyz
'x, y, z'
'-x+1/2, y+1/2, -z+1/2'
'-x, -y, -z'
'x-1/2, -y-1/2, z-1/2'

loop_
_atom_site_label
_atom_site_type_symbol
_atom_site_fract_x
_atom_site_fract_y
_atom_site_fract_z
_atom_site_U_iso_or_equiv
_atom_site_adp_type
_atom_site_occupancy
_atom_site_site_symmetry_order
_atom_site_calc_flag
_atom_site_refinement_flags_posn
I01 I 0.40670(2) 1.24395(3) 0.56925(2) 0.02065(12) Uani 1 1 d .
I02 I 0.59219(3) -0.15401(3) 0.94408(2) 0.02228(12) Uani 1 1 d .
Cu03 Cu 0.46386(5) 1.05116(8) 0.61755(4) 0.01678(19) Uani 1 1 d .
Cu04 Cu 0.53409(5) 0.03973(8) 0.89573(5) 0.0185(2) Uani 1 1 d .
N005 N 0.4342(3) 0.7914(4) 0.5982(3) 0.0158(9) Uani 1 1 d .
N006 N 0.6045(3) 0.1887(4) 0.8991(2) 0.0152(9) Uani 1 1 d .
N007 N 0.3933(3) 0.1350(4) 0.8040(2) 0.0133(9) Uani 1 1 d .
N008 N 0.5700(3) 0.2994(4) 0.9069(2) 0.0135(9) Uani 1 1 d .
N009 N 0.4502(3) 0.3316(4) 0.8207(2) 0.0136(9) Uani 1 1 d .
N00A N 0.3980(3) 0.8994(4) 0.6113(3) 0.0165(9) Uani 1 1 d .
N00B N 0.4188(3) 0.0445(4) 0.8482(2) 0.0157(9) Uani 1 1 d .
N00C N 0.5490(3) 0.7577(4) 0.6881(3) 0.0158(10) Uani 1 1 d .
N00D N 0.6061(3) 0.9532(4) 0.7063(2) 0.0150(9) Uani 1 1 d .
N00E N 0.5805(3) 1.0429(4) 0.6617(2) 0.0152(9) Uani 1 1 d .
C00F C 0.3150(4) 0.8832(6) 0.5978(3) 0.0179(11) Uani 1 1 d .
C00G C 0.5223(3) 0.6517(5) 0.7205(3) 0.0138(11) Uani 1 1 d .
C00H C 0.4758(4) 0.4380(5) 0.7869(3) 0.0135(11) Uani 1 1 d .
C00I C 0.3478(4) -0.0161(5) 0.8603(3) 0.0160(11) Uani 1 1 d .
C00J C 0.4509(4) 0.5481(5) 0.8117(3) 0.0187(12) Uani 1 1 d .
H00J H 0.418578 0.551177 0.850682 0.022 Uiso 1 1 calc R
C00K C 0.5465(4) 0.5408(6) 0.6956(3) 0.0190(12) Uani 1 1 d .
H00K H 0.578496 0.537338 0.656452 0.023 Uiso 1 1 calc R
C00L C 0.3081(4) 0.1333(5) 0.7886(3) 0.0182(11) Uani 1 1 d .
C00M C 0.4732(4) 0.6537(5) 0.7797(3) 0.0158(11) Uani 1 1 d .
H00M H 0.455686 0.726193 0.797334 0.019 Uiso 1 1 calc R
C00N C 0.6881(4) 0.2036(5) 0.9098(3) 0.0179(11) Uani 1 1 d .
C00O C 0.6509(4) 1.1020(5) 0.6488(3) 0.0177(11) Uani 1 1 d .
C00P C 0.4787(4) 0.3183(5) 0.8937(3) 0.0151(11) Uani 1 1 d .
H00A H 0.449053 0.251394 0.913006 0.018 Uiso 1 1 calc R
H00B H 0.462686 0.389188 0.918764 0.018 Uiso 1 1 calc R
C00Q C 0.3746(4) 0.7095(6) 0.5775(3) 0.0206(12) Uani 1 1 d .
C00R C 0.5248(4) 0.7727(5) 0.6141(3) 0.0143(11) Uani 1 1 d .
H00C H 0.542266 0.702427 0.589146 0.017 Uiso 1 1 calc R
H00D H 0.555361 0.840199 0.596508 0.017 Uiso 1 1 calc R
C00S C 0.2793(4) 0.0354(6) 0.8233(3) 0.0193(12) Uani 1 1 d .
H00S H 0.223808 0.008380 0.822111 0.023 Uiso 1 1 calc R
C00T C 0.7211(4) 1.0512(5) 0.6859(3) 0.0200(12) Uani 1 1 d .
H00T H 0.776763 1.077683 0.686604 0.024 Uiso 1 1 calc R
C00U C 0.6309(4) 0.3822(6) 0.9228(3) 0.0212(12) Uani 1 1 d .
C00V C 0.4530(4) 0.2223(5) 0.7794(3) 0.0157(11) Uani 1 1 d .
H00E H 0.439027 0.240233 0.730548 0.019 Uiso 1 1 calc R
H00F H 0.509622 0.189347 0.783246 0.019 Uiso 1 1 calc R
C00W C 0.2978(4) 0.7671(6) 0.5772(3) 0.0229(13) Uani 1 1 d .
H00W H 0.245001 0.734411 0.565392 0.028 Uiso 1 1 calc R
C00X C 0.6912(4) 0.9547(6) 0.7207(3) 0.0206(12) Uani 1 1 d .
C00Y C 0.3491(4) -0.1202(6) 0.9087(3) 0.0210(12) Uani 1 1 d .
H00G H 0.386474 -0.180109 0.892377 0.031 Uiso 1 1 calc GR
H00H H 0.293184 -0.152437 0.910132 0.031 Uiso 1 1 calc GR
H00I H 0.368612 -0.094984 0.954744 0.031 Uiso 1 1 calc GR
C00Z C 0.5466(4) 0.8654(5) 0.7299(3) 0.0165(11) Uani 1 1 d .
H00L H 0.560423 0.846295 0.778574 0.020 Uiso 1 1 calc R
H00N H 0.489958 0.898500 0.726274 0.020 Uiso 1 1 calc R
C010 C 0.3952(4) 0.5854(6) 0.5554(4) 0.0286(15) Uani 1 1 d .
H01A H 0.433729 0.588423 0.518545 0.043 Uiso 1 1 calc GR
H01B H 0.344246 0.545633 0.538824 0.043 Uiso 1 1 calc GR
H01C H 0.420686 0.542563 0.594504 0.043 Uiso 1 1 calc GR
C011 C 0.5241(4) 0.4349(5) 0.7278(3) 0.0157(11) Uani 1 1 d .
H011 H 0.541257 0.362221 0.710097 0.019 Uiso 1 1 calc R
C012 C 0.6135(4) 0.5103(6) 0.9356(4) 0.0264(14) Uani 1 1 d .
H01D H 0.590675 0.546491 0.893184 0.040 Uiso 1 1 calc GR
H01E H 0.665015 0.549806 0.950798 0.040 Uiso 1 1 calc GR
H01F H 0.573443 0.517366 0.971159 0.040 Uiso 1 1 calc GR
C013 C 0.7069(4) 0.3210(6) 0.9257(3) 0.0217(12) Uani 1 1 d .
H013 H 0.760213 0.352921 0.936251 0.026 Uiso 1 1 calc R
C014 C 0.6501(4) 1.2049(6) 0.5989(3) 0.0240(13) Uani 1 1 d .
H01G H 0.625284 1.180240 0.554248 0.036 Uiso 1 1 calc GR
H01H H 0.706914 1.231398 0.593516 0.036 Uiso 1 1 calc GR
H01I H 0.617528 1.268918 0.616818 0.036 Uiso 1 1 calc GR
C015 C 0.2647(4) 0.2251(6) 0.7443(3) 0.0233(13) Uani 1 1 d .
H01J H 0.270684 0.301396 0.766804 0.035 Uiso 1 1 calc GR
H01K H 0.205870 0.205574 0.737648 0.035 Uiso 1 1 calc GR
H01L H 0.289481 0.228046 0.699774 0.035 Uiso 1 1 calc GR
C016 C 0.7485(4) 0.1024(6) 0.9042(4) 0.0249(13) Uani 1 1 d .
H01M H 0.721774 0.029702 0.917609 0.037 Uiso 1 1 calc GR
H01N H 0.797689 0.116440 0.934692 0.037 Uiso 1 1 calc GR
H01O H 0.764716 0.095798 0.856867 0.037 Uiso 1 1 calc GR
C017 C 0.7353(4) 0.8621(6) 0.7648(4) 0.0262(14) Uani 1 1 d .
H01P H 0.707683 0.853717 0.807891 0.039 Uiso 1 1 calc GR
H01Q H 0.793001 0.885479 0.774782 0.039 Uiso 1 1 calc GR
H01R H 0.733689 0.787462 0.740331 0.039 Uiso 1 1 calc GR
C018 C 0.2540(4) 0.9830(6) 0.6077(4) 0.0270(14) Uani 1 1 d .
H01S H 0.248728 0.996234 0.656817 0.040 Uiso 1 1 calc GR
H01T H 0.199802 0.962353 0.586119 0.040 Uiso 1 1 calc GR
H01U H 0.274354 1.054179 0.586616 0.040 Uiso 1 1 calc GR

loop_
_atom_site_aniso_label
_atom_site_aniso_U_11
_atom_site_aniso_U_22
_atom_site_aniso_U_33
_atom_site_aniso_U_23
_atom_site_aniso_U_13
_atom_site_aniso_U_12
I01 0.0307(2) 0.0179(2) 0.01326(18) 0.00343(13) 0.00089(14) 0.00442(14)
I02 0.0354(2) 0.0146(2) 0.01657(19) 0.00554(13) -0.00087(14) 0.00219(15)
Cu03 0.0219(4) 0.0142(4) 0.0141(4) 0.0016(3) 0.0000(3) -0.0012(3)
Cu04 0.0246(4) 0.0139(4) 0.0167(4) 0.0037(3) -0.0027(3) -0.0023(3)
N005 0.021(2) 0.009(2) 0.017(2) -0.0005(18) 0.0005(18) -0.0047(19)
N006 0.027(2) 0.007(2) 0.012(2) 0.0048(17) -0.0002(18) -0.0026(19)
N007 0.021(2) 0.010(2) 0.009(2) 0.0021(17) -0.0004(17) -0.0021(18)
N008 0.020(2) 0.009(2) 0.012(2) 0.0008(17) -0.0015(17) -0.0026(18)
N009 0.019(2) 0.012(2) 0.010(2) 0.0016(17) 0.0021(17) -0.0011(18)
N00A 0.022(2) 0.011(2) 0.016(2) 0.0031(18) 0.0025(18) -0.0058(19)
N00B 0.026(2) 0.007(2) 0.014(2) 0.0015(17) 0.0007(18) -0.0036(19)
N00C 0.024(2) 0.011(2) 0.012(2) 0.0006(18) -0.0005(18) -0.0011(19)
N00D 0.024(2) 0.008(2) 0.013(2) 0.0023(17) -0.0006(18) -0.0034(19)
N00E 0.022(2) 0.009(2) 0.014(2) 0.0022(18) 0.0007(18) -0.0034(18)
C00F 0.022(3) 0.021(3) 0.011(2) 0.004(2) 0.001(2) -0.003(2)
C00G 0.019(3) 0.017(3) 0.005(2) 0.002(2) 0.0002(19) -0.001(2)
C00H 0.021(3) 0.013(3) 0.006(2) 0.004(2) -0.0018(19) -0.001(2)
C00I 0.022(3) 0.014(3) 0.012(2) -0.001(2) 0.005(2) -0.004(2)
C00J 0.023(3) 0.020(3) 0.015(3) 0.001(2) 0.008(2) -0.001(2)
C00K 0.022(3) 0.021(3) 0.015(3) 0.006(2) 0.005(2) 0.001(2)
C00L 0.020(3) 0.018(3) 0.016(3) -0.004(2) 0.000(2) 0.000(2)
C00M 0.019(3) 0.014(3) 0.015(3) -0.003(2) 0.003(2) -0.001(2)
C00N 0.022(3) 0.017(3) 0.014(3) 0.004(2) -0.002(2) 0.000(2)
C00O 0.022(3) 0.016(3) 0.016(3) -0.001(2) 0.004(2) -0.002(2)
C00P 0.024(3) 0.012(3) 0.009(2) 0.001(2) 0.003(2) 0.000(2)
C00Q 0.033(3) 0.018(3) 0.010(3) -0.003(2) -0.002(2) -0.008(3)
C00R 0.028(3) 0.010(2) 0.006(2) 0.0031(19) 0.003(2) 0.002(2)
C00S 0.015(3) 0.019(3) 0.024(3) -0.005(2) 0.002(2) -0.003(2)
C00T 0.022(3) 0.018(3) 0.020(3) -0.002(2) 0.002(2) -0.005(2)
C00U 0.026(3) 0.022(3) 0.015(3) 0.000(2) -0.002(2) -0.001(3)
C00V 0.024(3) 0.015(3) 0.008(2) 0.002(2) 0.003(2) -0.003(2)
C00W 0.030(3) 0.022(3) 0.016(3) 0.002(2) -0.002(2) -0.011(3)
C00X 0.019(3) 0.025(3) 0.017(3) -0.002(2) -0.001(2) 0.001(2)
C00Y 0.029(3) 0.018(3) 0.017(3) 0.006(2) 0.005(2) -0.008(2)
C00Z 0.023(3) 0.014(3) 0.012(2) 0.004(2) 0.001(2) -0.003(2)
C010 0.036(4) 0.018(3) 0.031(4) 0.000(3) -0.007(3) -0.004(3)
C011 0.023(3) 0.012(3) 0.013(3) 0.001(2) 0.003(2) -0.002(2)
C012 0.027(3) 0.018(3) 0.034(4) -0.003(3) -0.004(3) -0.007(3)
C013 0.027(3) 0.018(3) 0.020(3) 0.004(2) -0.005(2) -0.004(2)
C014 0.025(3) 0.026(3) 0.022(3) 0.008(3) 0.003(2) -0.007(3)
C015 0.025(3) 0.023(3) 0.022(3) 0.002(3) -0.003(2) 0.005(3)
C016 0.024(3) 0.020(3) 0.031(3) -0.002(3) 0.001(2) 0.004(3)
C017 0.018(3) 0.023(3) 0.037(4) 0.007(3) -0.007(2) 0.002(2)
C018 0.020(3) 0.026(3) 0.035(4) -0.004(3) 0.002(2) 0.002(3)

loop_
_atom_type_symbol
_atom_type_description
_atom_type_scat_dispersion_real
_atom_type_scat_dispersion_imag
_atom_type_scat_source
C C 0.0181 0.0091 'International Tables Vol C Tables 4.2.6.8 and 6.1.1.4'
H H 0.0000 0.0000 'International Tables Vol C Tables 4.2.6.8 and 6.1.1.4'
Cu Cu -1.9646 0.5888 'International Tables Vol C Tables 4.2.6.8 and 6.1.1.4'
I I -0.3257 6.8362 'International Tables Vol C Tables 4.2.6.8 and 6.1.1.4'
N N 0.0311 0.0180 'International Tables Vol C Tables 4.2.6.8 and 6.1.1.4'

loop_
_geom_angle_atom_site_label_1
_geom_angle_atom_site_label_2
_geom_angle_atom_site_label_3
_geom_angle
N00A Cu03 I01 122.54(15)
N00E Cu03 I01 120.34(14)
N00E Cu03 N00A 117.1(2)
N006 Cu04 I02 121.07(14)
N00B Cu04 I02 119.80(14)
N00B Cu04 N006 119.03(19)
N00A N005 C00R 120.4(4)
C00Q N005 N00A 111.0(5)
C00Q N005 C00R 128.2(5)
N008 N006 Cu04 122.3(4)
C00N N006 Cu04 130.7(4)
C00N N006 N008 105.5(5)
N00B N007 C00V 121.7(5)
C00L N007 N00B 112.0(5)
C00L N007 C00V 126.3(5)
N006 N008 C00P 120.5(4)
C00U N008 N006 111.2(5)
C00U N008 C00P 128.2(5)
C00H N009 C00P 116.2(4)
C00H N009 C00V 116.0(4)
C00P N009 C00V 114.6(4)
N005 N00A Cu03 122.8(4)
C00F N00A Cu03 129.2(4)
C00F N00A N005 105.2(5)
N007 N00B Cu04 122.1(4)
C00I N00B Cu04 131.4(4)
C00I N00B N007 105.2(5)
C00G N00C C00R 117.0(4)
C00G N00C C00Z 116.2(5)
C00Z N00C C00R 115.2(4)
N00E N00D C00Z 121.3(5)
C00X N00D N00E 111.8(5)
C00X N00D C00Z 126.8(5)
N00D N00E Cu03 122.3(4)
C00O N00E Cu03 131.7(4)
C00O N00E N00D 105.2(5)
N00A C00F C00W 111.0(6)
N00A C00F C018 120.5(6)
C00W C00F C018 128.5(6)
C00K C00G N00C 120.3(5)
C00K C00G C00M 117.6(5)
C00M C00G N00C 122.0(5)
C00J C00H N009 119.7(5)
C00J C00H C011 118.5(5)
C011 C00H N009 121.9(5)
N00B C00I C00S 109.8(5)
N00B C00I C00Y 121.3(5)
C00S C00I C00Y 128.8(5)
C00H C00J H00J 119.2
C00H C00J C00M 121.5(5)
C00M C00J H00J 119.2
C00G C00K H00K 119.1
C011 C00K C00G 121.8(5)
C011 C00K H00K 119.1
N007 C00L C00S 105.0(5)
N007 C00L C015 122.3(5)
C00S C00L C015 132.7(6)
C00G C00M H00M 119.8
C00J C00M C00G 120.5(5)
C00J C00M H00M 119.8
N006 C00N C013 110.5(5)
N006 C00N C016 121.8(5)
C013 C00N C016 127.7(6)
N00E C00O C00T 110.6(5)
N00E C00O C014 121.7(5)
C00T C00O C014 127.7(5)
N008 C00P H00A 108.4
N008 C00P H00B 108.4
N009 C00P N008 115.4(5)
N009 C00P H00A 108.4
N009 C00P H00B 108.4
H00A C00P H00B 107.5
N005 C00Q C00W 106.5(5)
N005 C00Q C010 123.5(6)
C00W C00Q C010 129.9(6)
N005 C00R H00C 108.6
N005 C00R H00D 108.6
N00C C00R N005 114.7(5)
N00C C00R H00C 108.6
N00C C00R H00D 108.6
H00C C00R H00D 107.6
C00I C00S H00S 126.0
C00L C00S C00I 107.9(5)
C00L C00S H00S 126.0
C00O C00T H00T 126.9
C00X C00T C00O 106.2(5)
C00X C00T H00T 126.9
N008 C00U C012 124.1(6)
N008 C00U C013 105.9(5)
C013 C00U C012 129.9(6)
N007 C00V N009 110.5(4)
N007 C00V H00E 109.6
N007 C00V H00F 109.6
N009 C00V H00E 109.6
N009 C00V H00F 109.6
H00E C00V H00F 108.1
C00F C00W H00W 126.8
C00Q C00W C00F 106.3(5)
C00Q C00W H00W 126.8
N00D C00X C00T 106.2(5)
N00D C00X C017 122.3(6)
C00T C00X C017 131.5(6)
C00I C00Y H00G 109.5
C00I C00Y H00H 109.5
C00I C00Y H00I 109.5
H00G C00Y H00H 109.5
H00G C00Y H00I 109.5
H00H C00Y H00I 109.5
N00C C00Z N00D 110.8(5)
N00C C00Z H00L 109.5
N00C C00Z H00N 109.5
N00D C00Z H00L 109.5
N00D C00Z H00N 109.5
H00L C00Z H00N 108.1
C00Q C010 H01A 109.5
C00Q C010 H01B 109.5
C00Q C010 H01C 109.5
H01A C010 H01B 109.5
H01A C010 H01C 109.5
H01B C010 H01C 109.5
C00H C011 H011 120.0
C00K C011 C00H 120.1(5)
C00K C011 H011 120.0
C00U C012 H01D 109.5
C00U C012 H01E 109.5
C00U C012 H01F 109.5
H01D C012 H01E 109.5
H01D C012 H01F 109.5
H01E C012 H01F 109.5
C00N C013 C00U 106.8(6)
C00N C013 H013 126.6
C00U C013 H013 126.6
C00O C014 H01G 109.5
C00O C014 H01H 109.5
C00O C014 H01I 109.5
H01G C014 H01H 109.5
H01G C014 H01I 109.5
H01H C014 H01I 109.5
C00L C015 H01J 109.5
C00L C015 H01K 109.5
C00L C015 H01L 109.5
H01J C015 H01K 109.5
H01J C015 H01L 109.5
H01K C015 H01L 109.5
C00N C016 H01M 109.5
C00N C016 H01N 109.5
C00N C016 H01O 109.5
H01M C016 H01N 109.5
H01M C016 H01O 109.5
H01N C016 H01O 109.5
C00X C017 H01P 109.5
C00X C017 H01Q 109.5
C00X C017 H01R 109.5
H01P C017 H01Q 109.5
H01P C017 H01R 109.5
H01Q C017 H01R 109.5
C00F C018 H01S 109.5
C00F C018 H01T 109.5
C00F C018 H01U 109.5
H01S C018 H01T 109.5
H01S C018 H01U 109.5
H01T C018 H01U 109.5

loop_
_geom_bond_atom_site_label_1
_geom_bond_atom_site_label_2
_geom_bond_distance
I01 Cu03 2.5019(9)
I02 Cu04 2.5167(9)
Cu03 N00A 1.998(5)
Cu03 N00E 1.991(5)
Cu04 N006 2.009(5)
Cu04 N00B 1.995(5)
N005 N00A 1.370(7)
N005 C00Q 1.361(8)
N005 C00R 1.466(7)
N006 N008 1.369(7)
N006 C00N 1.341(8)
N007 N00B 1.369(6)
N007 C00L 1.367(8)
N007 C00V 1.458(7)
N008 C00P 1.471(7)
N008 C00U 1.361(8)
N009 C00H 1.427(7)
N009 C00P 1.452(7)
N009 C00V 1.462(7)
N00A C00F 1.339(8)
N00B C00I 1.346(7)
N00C C00G 1.417(7)
N00C C00R 1.457(7)
N00C C00Z 1.450(7)
N00D N00E 1.366(6)
N00D C00X 1.362(8)
N00D C00Z 1.453(7)
N00E C00O 1.333(8)
C00F C00W 1.384(9)
C00F C018 1.499(9)
C00G C00K 1.395(8)
C00G C00M 1.410(7)
C00H C00J 1.389(8)
C00H C011 1.404(8)
C00I C00S 1.387(8)
C00I C00Y 1.490(8)
C00J H00J 0.9300
C00J C00M 1.390(8)
C00K H00K 0.9300
C00K C011 1.393(8)
C00L C00S 1.375(9)
C00L C015 1.478(8)
C00M H00M 0.9300
C00N C013 1.381(9)
C00N C016 1.492(8)
C00O C00T 1.407(9)
C00O C014 1.498(8)
C00P H00A 0.9700
C00P H00B 0.9700
C00Q C00W 1.378(10)
C00Q C010 1.497(9)
C00R H00C 0.9700
C00R H00D 0.9700
C00S H00S 0.9300
C00T H00T 0.9300
C00T C00X 1.371(9)
C00U C012 1.487(9)
C00U C013 1.385(9)
C00V H00E 0.9700
C00V H00F 0.9700
C00W H00W 0.9300
C00X C017 1.488(9)
C00Y H00G 0.9600
C00Y H00H 0.9600
C00Y H00I 0.9600
C00Z H00L 0.9700
C00Z H00N 0.9700
C010 H01A 0.9600
C010 H01B 0.9600
C010 H01C 0.9600
C011 H011 0.9300
C012 H01D 0.9600
C012 H01E 0.9600
C012 H01F 0.9600
C013 H013 0.9300
C014 H01G 0.9600
C014 H01H 0.9600
C014 H01I 0.9600
C015 H01J 0.9600
C015 H01K 0.9600
C015 H01L 0.9600
C016 H01M 0.9600
C016 H01N 0.9600
C016 H01O 0.9600
C017 H01P 0.9600
C017 H01Q 0.9600
C017 H01R 0.9600
C018 H01S 0.9600
C018 H01T 0.9600
C018 H01U 0.9600
